data_4063475
loop_
_publ_author_name
'Chan, Kai-Ting'
'Tsai, Yi-Hua'
'Lin, Wu-Shien'
'Wu, Jia-Rong'
'Chen, Shih-Jung'
'Liao, Fu-Xing'
'Hu, Ching-Han'
'Lee, Hon Man'

_publ_section_title
;
 Palladium Complexes with Carbene and Phosphine Ligands: Synthesis,
 Structural Characterization, and Direct Arylation Reactions between Aryl
 Halides and Alkynes
;
_journal_issue 2
_journal_name_full Organometallics
_journal_page_first 463
_journal_page_last 472
_journal_paper_doi 10.1021/om9009203
_journal_volume 29
_journal_year 2010
_chemical_formula_moiety 'C35 H31 Cl2 N2 P Pd'
_chemical_formula_sum 'C35 H31 Cl2 N2 P Pd'
_chemical_formula_weight 687.89
_space_group_IT_number 14
_symmetry_cell_setting monoclinic
_symmetry_Int_Tables_number 14
_symmetry_space_group_name_Hall '-P 2ybc'
_symmetry_space_group_name_H-M 'P 1 21/c 1'
_atom_sites_solution_hydrogens geom
_atom_sites_solution_primary direct
_atom_sites_solution_secondary difmap
_audit_creation_method SHELXL-97
_cell_angle_alpha 90.00
_cell_angle_beta 96.9448(14)
_cell_angle_gamma 90.00
_cell_formula_units_Z 4
_cell_length_a 15.6908(2)
_cell_length_b 11.1879(2)
_cell_length_c 17.9775(3)
_cell_measurement_temperature 150(2)
_cell_volume 3132.74(9)
_computing_cell_refinement APEX2
_computing_data_collection 'APEX2 (Bruker, 2004)'
_computing_data_reduction APEX2
_computing_molecular_graphics SHELXTL
_computing_publication_material SHELXTL
_computing_structure_refinement SHELXTL
_computing_structure_solution 'SHELXTL (Sheldrick, 2008)'
_diffrn_ambient_temperature 150(2)
_diffrn_measured_fraction_theta_full 0.992
_diffrn_measured_fraction_theta_max 0.992
_diffrn_measurement_device_type 'Bruker SMART APEX II'
_diffrn_measurement_method \w
_diffrn_radiation_monochromator graphite
_diffrn_radiation_probe x-ray
_diffrn_radiation_type MoK\a
_diffrn_radiation_wavelength 0.71073
_diffrn_reflns_av_R_equivalents 0.0252
_diffrn_reflns_av_sigmaI/netI 0.0303
_diffrn_reflns_limit_h_max 19
_diffrn_reflns_limit_h_min -14
_diffrn_reflns_limit_k_max 14
_diffrn_reflns_limit_k_min -14
_diffrn_reflns_limit_l_max 22
_diffrn_reflns_limit_l_min -22
_diffrn_reflns_number 20693
_diffrn_reflns_theta_full 27.00
_diffrn_reflns_theta_max 27.00
_diffrn_reflns_theta_min 2.62
_diffrn_source 'fine-focus sealed tube'
_diffrn_standards_decay_% 0
_diffrn_standards_interval_count 0
_diffrn_standards_interval_time 0
_diffrn_standards_number 0
_exptl_absorpt_coefficient_mu 0.841
_exptl_absorpt_correction_T_max 0.8498
_exptl_absorpt_correction_T_min 0.7190
_exptl_absorpt_correction_type multi-scan
_exptl_absorpt_process_details 'SADABS 2.10 (Sheldrick, 2003)'
_exptl_crystal_density_diffrn 1.458
_exptl_crystal_density_method 'not measured'
_exptl_crystal_F_000 1400
_exptl_crystal_size_max 0.42
_exptl_crystal_size_mid 0.20
_exptl_crystal_size_min 0.20
_refine_diff_density_max 0.371
_refine_diff_density_min -0.436
_refine_diff_density_rms 0.062
_refine_ls_extinction_method none
_refine_ls_goodness_of_fit_ref 1.035
_refine_ls_hydrogen_treatment constr
_refine_ls_matrix_type full
_refine_ls_number_parameters 370
_refine_ls_number_reflns 6779
_refine_ls_number_restraints 0
_refine_ls_restrained_S_all 1.035
_refine_ls_R_factor_all 0.0307
_refine_ls_R_factor_gt 0.0228
_refine_ls_shift/su_max 0.001
_refine_ls_shift/su_mean 0.000
_refine_ls_structure_factor_coef Fsqd
_refine_ls_weighting_details 'calc w=1/[\s^2^(Fo^2^)+(0.0320P)^2^+0.0000P] where P=(Fo^2^+2Fc^2^)/3'
_refine_ls_weighting_scheme calc
_refine_ls_wR_factor_gt 0.0556
_refine_ls_wR_factor_ref 0.0568
_reflns_number_gt 5713
_reflns_number_total 6779
_reflns_threshold_expression I>2\s
_cod_data_source_file om9009203_si_001.cif
_cod_data_source_block 4
_cod_original_sg_symbol_H-M 'P 21/c'
_cod_database_code 4063475

loop_
_symmetry_equiv_pos_as_xyz
'x, y, z'
'-x, y+1/2, -z+1/2'
'-x, -y, -z'
'x, -y-1/2, z-1/2'

loop_
_atom_site_label
_atom_site_type_symbol
_atom_site_fract_x
_atom_site_fract_y
_atom_site_fract_z
_atom_site_U_iso_or_equiv
_atom_site_adp_type
_atom_site_occupancy
_atom_site_symmetry_multiplicity
_atom_site_calc_flag
_atom_site_refinement_flags
_atom_site_disorder_assembly
_atom_site_disorder_group
C1 C 0.37040(11) 0.17732(14) 0.12969(9) 0.0109(3) Uani 1 1 d . . .
C2 C 0.47010(12) 0.03262(16) 0.14108(10) 0.0194(4) Uani 1 1 d . . .
H2 H 0.5038 -0.0333 0.1606 0.023 Uiso 1 1 calc R . .
C3 C 0.47727(12) 0.09067(16) 0.07693(10) 0.0176(4) Uani 1 1 d . . .
H3 H 0.5170 0.0741 0.0424 0.021 Uiso 1 1 calc R . .
C4 C 0.40401(12) 0.26648(16) 0.00924(10) 0.0166(4) Uani 1 1 d . . .
H4A H 0.3676 0.3331 0.0232 0.020 Uiso 1 1 calc R . .
H4B H 0.3740 0.2275 -0.0360 0.020 Uiso 1 1 calc R . .
C5 C 0.54894(13) 0.36123(15) 0.04673(10) 0.0188(4) Uani 1 1 d . . .
H5 H 0.5379 0.3604 0.0975 0.023 Uiso 1 1 calc R . .
C6 C 0.48828(12) 0.31550(14) -0.00861(10) 0.0149(4) Uani 1 1 d . . .
C7 C 0.50499(13) 0.31894(15) -0.08280(10) 0.0188(4) Uani 1 1 d . . .
H7 H 0.4644 0.2867 -0.1211 0.023 Uiso 1 1 calc R . .
C8 C 0.58001(14) 0.36881(16) -0.10127(11) 0.0242(5) Uani 1 1 d . . .
H8 H 0.5899 0.3733 -0.1523 0.029 Uiso 1 1 calc R . .
C9 C 0.64079(14) 0.41222(16) -0.04596(12) 0.0274(5) Uani 1 1 d . . .
H9 H 0.6930 0.4449 -0.0587 0.033 Uiso 1 1 calc R . .
C10 C 0.62524(14) 0.40794(16) 0.02842(12) 0.0250(4) Uani 1 1 d . . .
H10 H 0.6671 0.4371 0.0667 0.030 Uiso 1 1 calc R . .
C11 C 0.21709(11) 0.09179(15) 0.01164(9) 0.0134(4) Uani 1 1 d . . .
C12 C 0.24895(12) -0.01432(16) 0.04463(10) 0.0182(4) Uani 1 1 d . . .
H12 H 0.2467 -0.0275 0.0966 0.022 Uiso 1 1 calc R . .
C13 C 0.28397(13) -0.10096(17) 0.00198(11) 0.0243(4) Uani 1 1 d . . .
H13 H 0.3056 -0.1733 0.0247 0.029 Uiso 1 1 calc R . .
C14 C 0.28718(13) -0.08159(18) -0.07366(11) 0.0261(5) Uani 1 1 d . . .
H14 H 0.3114 -0.1408 -0.1027 0.031 Uiso 1 1 calc R . .
C15 C 0.25561(12) 0.02275(18) -0.10730(10) 0.0230(4) Uani 1 1 d . . .
H15 H 0.2580 0.0354 -0.1593 0.028 Uiso 1 1 calc R . .
C16 C 0.22020(12) 0.10958(16) -0.06479(10) 0.0168(4) Uani 1 1 d . . .
H16 H 0.1981 0.1813 -0.0879 0.020 Uiso 1 1 calc R . .
C17 C 0.11891(12) 0.31080(15) 0.00643(9) 0.0146(4) Uani 1 1 d . . .
C18 C 0.16231(13) 0.40419(16) -0.02335(10) 0.0195(4) Uani 1 1 d . . .
H18 H 0.2221 0.4144 -0.0087 0.023 Uiso 1 1 calc R . .
C19 C 0.11874(14) 0.48246(18) -0.07428(10) 0.0255(5) Uani 1 1 d . . .
H19 H 0.1489 0.5457 -0.0948 0.031 Uiso 1 1 calc R . .
C20 C 0.03164(13) 0.46876(17) -0.09528(10) 0.0238(4) Uani 1 1 d . . .
H20 H 0.0019 0.5230 -0.1298 0.029 Uiso 1 1 calc R . .
C21 C -0.01214(13) 0.37632(17) -0.06610(10) 0.0227(4) Uani 1 1 d . . .
H21 H -0.0719 0.3665 -0.0809 0.027 Uiso 1 1 calc R . .
C22 C 0.03136(12) 0.29739(16) -0.01498(10) 0.0187(4) Uani 1 1 d . . .
H22 H 0.0011 0.2341 0.0053 0.022 Uiso 1 1 calc R . .
C23 C 0.09818(11) 0.13542(15) 0.12017(9) 0.0136(4) Uani 1 1 d . . .
C24 C 0.05728(12) 0.03040(16) 0.09322(10) 0.0178(4) Uani 1 1 d . . .
H24 H 0.0739 -0.0075 0.0499 0.021 Uiso 1 1 calc R . .
C25 C -0.00765(12) -0.01866(17) 0.12958(11) 0.0220(4) Uani 1 1 d . . .
H25 H -0.0354 -0.0899 0.1109 0.026 Uiso 1 1 calc R . .
C26 C -0.03221(12) 0.03565(17) 0.19281(11) 0.0231(4) Uani 1 1 d . . .
H26 H -0.0768 0.0022 0.2175 0.028 Uiso 1 1 calc R . .
C27 C 0.00894(13) 0.13948(17) 0.21976(10) 0.0208(4) Uani 1 1 d . . .
H27 H -0.0077 0.1769 0.2632 0.025 Uiso 1 1 calc R . .
C28 C 0.07378(12) 0.18905(15) 0.18419(10) 0.0164(4) Uani 1 1 d . . .
H28 H 0.1017 0.2598 0.2034 0.020 Uiso 1 1 calc R . .
C29 C 0.38266(13) 0.05689(15) 0.24867(9) 0.0173(4) Uani 1 1 d . . .
H29A H 0.3560 0.1277 0.2695 0.021 Uiso 1 1 calc R . .
H29B H 0.4362 0.0388 0.2817 0.021 Uiso 1 1 calc R . .
C30 C 0.32229(12) -0.04795(15) 0.24975(9) 0.0154(4) Uani 1 1 d . . .
C31 C 0.35252(13) -0.16466(16) 0.24460(10) 0.0208(4) Uani 1 1 d . . .
H31 H 0.4116 -0.1785 0.2411 0.025 Uiso 1 1 calc R . .
C32 C 0.29626(14) -0.26045(17) 0.24462(11) 0.0265(5) Uani 1 1 d . . .
H32 H 0.3170 -0.3397 0.2410 0.032 Uiso 1 1 calc R . .
C33 C 0.21052(14) -0.24110(19) 0.24986(11) 0.0267(5) Uani 1 1 d . . .
H33 H 0.1721 -0.3069 0.2489 0.032 Uiso 1 1 calc R . .
C34 C 0.18035(14) -0.12588(18) 0.25652(10) 0.0260(5) Uani 1 1 d . . .
H34 H 0.1214 -0.1125 0.2612 0.031 Uiso 1 1 calc R . .
C35 C 0.23613(13) -0.03024(17) 0.25640(10) 0.0210(4) Uani 1 1 d . . .
H35 H 0.2151 0.0487 0.2609 0.025 Uiso 1 1 calc R . .
Cl1 Cl 0.39384(3) 0.37905(4) 0.23492(2) 0.01905(10) Uani 1 1 d . . .
Cl2 Cl 0.18928(3) 0.45232(4) 0.17282(2) 0.01703(10) Uani 1 1 d . . .
N1 N 0.40455(10) 0.08672(12) 0.17343(8) 0.0132(3) Uani 1 1 d . . .
N2 N 0.41548(9) 0.17939(12) 0.07096(8) 0.0118(3) Uani 1 1 d . . .
P1 P 0.17912(3) 0.20759(4) 0.07114(2) 0.01086(9) Uani 1 1 d . . .
Pd1 Pd 0.283081(8) 0.296595(11) 0.150100(7) 0.00995(5) Uani 1 1 d . . .

loop_
_atom_site_aniso_label
_atom_site_aniso_U_11
_atom_site_aniso_U_22
_atom_site_aniso_U_33
_atom_site_aniso_U_23
_atom_site_aniso_U_13
_atom_site_aniso_U_12
C1 0.0089(8) 0.0113(8) 0.0121(8) -0.0012(6) -0.0004(7) -0.0021(7)
C2 0.0165(10) 0.0157(9) 0.0254(10) 0.0037(8) 0.0007(8) 0.0055(8)
C3 0.0119(9) 0.0186(9) 0.0230(10) -0.0001(7) 0.0054(8) 0.0041(8)
C4 0.0141(9) 0.0206(9) 0.0151(9) 0.0076(7) 0.0021(7) 0.0009(8)
C5 0.0209(10) 0.0169(9) 0.0196(9) -0.0006(7) 0.0064(8) 0.0002(8)
C6 0.0133(9) 0.0122(9) 0.0200(9) 0.0030(7) 0.0055(7) 0.0033(7)
C7 0.0236(11) 0.0157(9) 0.0180(9) 0.0023(7) 0.0059(8) 0.0032(8)
C8 0.0320(12) 0.0175(10) 0.0273(11) 0.0048(8) 0.0203(9) 0.0033(9)
C9 0.0234(11) 0.0160(10) 0.0468(13) 0.0025(9) 0.0201(10) -0.0021(9)
C10 0.0221(11) 0.0163(9) 0.0369(12) -0.0027(8) 0.0048(9) -0.0040(8)
C11 0.0070(8) 0.0186(9) 0.0145(8) -0.0053(7) 0.0007(7) -0.0034(7)
C12 0.0165(10) 0.0204(10) 0.0170(9) -0.0034(7) -0.0009(8) -0.0014(8)
C13 0.0226(11) 0.0206(10) 0.0288(11) -0.0071(8) -0.0011(9) 0.0047(9)
C14 0.0182(10) 0.0318(11) 0.0284(11) -0.0174(9) 0.0026(9) 0.0039(9)
C15 0.0158(10) 0.0379(12) 0.0160(9) -0.0080(8) 0.0051(8) -0.0030(9)
C16 0.0121(9) 0.0215(10) 0.0168(9) -0.0029(7) 0.0015(7) -0.0020(8)
C17 0.0146(9) 0.0196(9) 0.0093(8) -0.0027(7) 0.0008(7) 0.0038(8)
C18 0.0160(10) 0.0248(10) 0.0172(9) 0.0028(8) 0.0002(8) 0.0023(8)
C19 0.0309(12) 0.0266(11) 0.0195(10) 0.0067(8) 0.0048(9) 0.0048(9)
C20 0.0280(11) 0.0280(11) 0.0142(9) 0.0006(8) -0.0020(8) 0.0124(9)
C21 0.0154(10) 0.0308(11) 0.0200(10) -0.0060(8) -0.0056(8) 0.0084(9)
C22 0.0161(10) 0.0215(10) 0.0183(9) -0.0036(7) 0.0008(8) 0.0017(8)
C23 0.0079(8) 0.0193(9) 0.0134(8) 0.0022(7) 0.0001(7) -0.0003(7)
C24 0.0138(9) 0.0238(10) 0.0161(9) -0.0033(7) 0.0023(7) -0.0041(8)
C25 0.0154(10) 0.0242(10) 0.0267(10) -0.0013(8) 0.0031(8) -0.0072(8)
C26 0.0131(10) 0.0307(11) 0.0266(10) 0.0075(8) 0.0062(8) -0.0026(9)
C27 0.0187(10) 0.0265(11) 0.0187(9) 0.0011(8) 0.0080(8) 0.0048(8)
C28 0.0132(9) 0.0184(9) 0.0178(9) -0.0013(7) 0.0030(7) 0.0002(8)
C29 0.0249(11) 0.0164(9) 0.0101(8) 0.0035(7) 0.0002(8) -0.0006(8)
C30 0.0201(10) 0.0188(9) 0.0074(8) 0.0024(7) 0.0020(7) 0.0012(8)
C31 0.0184(10) 0.0205(9) 0.0256(10) 0.0020(8) 0.0112(8) 0.0023(8)
C32 0.0325(13) 0.0175(10) 0.0328(11) -0.0018(8) 0.0167(10) -0.0014(9)
C33 0.0274(12) 0.0294(11) 0.0254(11) -0.0040(8) 0.0115(9) -0.0095(9)
C34 0.0170(10) 0.0390(12) 0.0224(10) 0.0027(9) 0.0037(8) 0.0008(9)
C35 0.0252(11) 0.0215(10) 0.0166(9) 0.0040(7) 0.0042(8) 0.0069(9)
Cl1 0.0146(2) 0.0192(2) 0.0213(2) -0.00547(17) -0.00599(18) -0.00235(18)
Cl2 0.0147(2) 0.0168(2) 0.0198(2) -0.00480(17) 0.00259(18) 0.00319(18)
N1 0.0135(8) 0.0123(7) 0.0137(7) 0.0018(6) 0.0006(6) 0.0010(6)
N2 0.0089(7) 0.0132(7) 0.0136(7) 0.0028(5) 0.0021(6) 0.0014(6)
P1 0.0081(2) 0.0143(2) 0.0103(2) -0.00139(17) 0.00147(17) -0.00028(18)
Pd1 0.00804(7) 0.01125(7) 0.01047(7) -0.00141(5) 0.00075(5) -0.00048(5)

loop_
_atom_type_symbol
_atom_type_description
_atom_type_scat_dispersion_real
_atom_type_scat_dispersion_imag
_atom_type_scat_source
C C 0.0033 0.0016 'International Tables Vol C Tables 4.2.6.8 and 6.1.1.4'
H H 0.0000 0.0000 'International Tables Vol C Tables 4.2.6.8 and 6.1.1.4'
N N 0.0061 0.0033 'International Tables Vol C Tables 4.2.6.8 and 6.1.1.4'
Cl Cl 0.1484 0.1585 'International Tables Vol C Tables 4.2.6.8 and 6.1.1.4'
Pd Pd -0.9988 1.0072 'International Tables Vol C Tables 4.2.6.8 and 6.1.1.4'
P P 0.1023 0.0942 'International Tables Vol C Tables 4.2.6.8 and 6.1.1.4'

loop_
_geom_angle_atom_site_label_1
_geom_angle_atom_site_label_2
_geom_angle_atom_site_label_3
_geom_angle
_geom_angle_site_symmetry_1
_geom_angle_site_symmetry_3
_geom_angle_publ_flag
N2 C1 N1 105.13(14) . . ?
N2 C1 Pd1 125.29(12) . . ?
N1 C1 Pd1 129.20(12) . . ?
C3 C2 N1 107.12(16) . . ?
C3 C2 H2 126.4 . . ?
N1 C2 H2 126.4 . . ?
C2 C3 N2 106.48(16) . . ?
C2 C3 H3 126.8 . . ?
N2 C3 H3 126.8 . . ?
N2 C4 C6 111.87(14) . . ?
N2 C4 H4A 109.2 . . ?
C6 C4 H4A 109.2 . . ?
N2 C4 H4B 109.2 . . ?
C6 C4 H4B 109.2 . . ?
H4A C4 H4B 107.9 . . ?
C10 C5 C6 120.47(17) . . ?
C10 C5 H5 119.8 . . ?
C6 C5 H5 119.8 . . ?
C5 C6 C7 118.98(17) . . ?
C5 C6 C4 121.77(16) . . ?
C7 C6 C4 119.22(17) . . ?
C8 C7 C6 120.50(18) . . ?
C8 C7 H7 119.7 . . ?
C6 C7 H7 119.7 . . ?
C7 C8 C9 120.30(18) . . ?
C7 C8 H8 119.9 . . ?
C9 C8 H8 119.9 . . ?
C8 C9 C10 119.68(19) . . ?
C8 C9 H9 120.2 . . ?
C10 C9 H9 120.2 . . ?
C5 C10 C9 120.03(19) . . ?
C5 C10 H10 120.0 . . ?
C9 C10 H10 120.0 . . ?
C12 C11 C16 119.18(16) . . ?
C12 C11 P1 118.77(13) . . ?
C16 C11 P1 121.92(14) . . ?
C13 C12 C11 120.34(17) . . ?
C13 C12 H12 119.8 . . ?
C11 C12 H12 119.8 . . ?
C14 C13 C12 119.78(18) . . ?
C14 C13 H13 120.1 . . ?
C12 C13 H13 120.1 . . ?
C15 C14 C13 120.65(18) . . ?
C15 C14 H14 119.7 . . ?
C13 C14 H14 119.7 . . ?
C14 C15 C16 119.73(17) . . ?
C14 C15 H15 120.1 . . ?
C16 C15 H15 120.1 . . ?
C15 C16 C11 120.32(17) . . ?
C15 C16 H16 119.8 . . ?
C11 C16 H16 119.8 . . ?
C22 C17 C18 119.26(16) . . ?
C22 C17 P1 121.86(14) . . ?
C18 C17 P1 118.86(14) . . ?
C19 C18 C17 120.27(18) . . ?
C19 C18 H18 119.9 . . ?
C17 C18 H18 119.9 . . ?
C20 C19 C18 120.20(19) . . ?
C20 C19 H19 119.9 . . ?
C18 C19 H19 119.9 . . ?
C21 C20 C19 120.05(18) . . ?
C21 C20 H20 120.0 . . ?
C19 C20 H20 120.0 . . ?
C20 C21 C22 119.96(18) . . ?
C20 C21 H21 120.0 . . ?
C22 C21 H21 120.0 . . ?
C17 C22 C21 120.25(18) . . ?
C17 C22 H22 119.9 . . ?
C21 C22 H22 119.9 . . ?
C28 C23 C24 119.25(16) . . ?
C28 C23 P1 119.14(13) . . ?
C24 C23 P1 121.55(13) . . ?
C25 C24 C23 120.10(17) . . ?
C25 C24 H24 119.9 . . ?
C23 C24 H24 119.9 . . ?
C26 C25 C24 120.41(18) . . ?
C26 C25 H25 119.8 . . ?
C24 C25 H25 119.8 . . ?
C25 C26 C27 119.36(18) . . ?
C25 C26 H26 120.3 . . ?
C27 C26 H26 120.3 . . ?
C28 C27 C26 120.80(17) . . ?
C28 C27 H27 119.6 . . ?
C26 C27 H27 119.6 . . ?
C27 C28 C23 120.08(16) . . ?
C27 C28 H28 120.0 . . ?
C23 C28 H28 120.0 . . ?
N1 C29 C30 113.84(14) . . ?
N1 C29 H29A 108.8 . . ?
C30 C29 H29A 108.8 . . ?
N1 C29 H29B 108.8 . . ?
C30 C29 H29B 108.8 . . ?
H29A C29 H29B 107.7 . . ?
C35 C30 C31 118.84(18) . . ?
C35 C30 C29 120.69(16) . . ?
C31 C30 C29 120.47(17) . . ?
C32 C31 C30 120.05(19) . . ?
C32 C31 H31 120.0 . . ?
C30 C31 H31 120.0 . . ?
C33 C32 C31 120.34(18) . . ?
C33 C32 H32 119.8 . . ?
C31 C32 H32 119.8 . . ?
C32 C33 C34 119.98(19) . . ?
C32 C33 H33 120.0 . . ?
C34 C33 H33 120.0 . . ?
C35 C34 C33 119.85(19) . . ?
C35 C34 H34 120.1 . . ?
C33 C34 H34 120.1 . . ?
C34 C35 C30 120.92(17) . . ?
C34 C35 H35 119.5 . . ?
C30 C35 H35 119.5 . . ?
C1 N1 C2 110.27(14) . . ?
C1 N1 C29 125.67(15) . . ?
C2 N1 C29 123.74(14) . . ?
C1 N2 C3 111.00(14) . . ?
C1 N2 C4 125.27(14) . . ?
C3 N2 C4 123.69(15) . . ?
C23 P1 C17 104.62(8) . . ?
C23 P1 C11 105.38(8) . . ?
C17 P1 C11 104.87(8) . . ?
C23 P1 Pd1 112.60(6) . . ?
C17 P1 Pd1 113.66(6) . . ?
C11 P1 Pd1 114.76(6) . . ?
C1 Pd1 P1 92.85(5) . . ?
C1 Pd1 Cl2 174.51(5) . . ?
P1 Pd1 Cl2 90.929(16) . . ?
C1 Pd1 Cl1 84.89(5) . . ?
P1 Pd1 Cl1 176.886(16) . . ?
Cl2 Pd1 Cl1 91.472(16) . . ?

loop_
_geom_bond_atom_site_label_1
_geom_bond_atom_site_label_2
_geom_bond_distance
_geom_bond_site_symmetry_2
_geom_bond_publ_flag
C1 N2 1.340(2) . ?
C1 N1 1.353(2) . ?
C1 Pd1 1.9784(17) . ?
C2 C3 1.340(3) . ?
C2 N1 1.381(2) . ?
C2 H2 0.9500 . ?
C3 N2 1.383(2) . ?
C3 H3 0.9500 . ?
C4 N2 1.471(2) . ?
C4 C6 1.501(2) . ?
C4 H4A 0.9900 . ?
C4 H4B 0.9900 . ?
C5 C10 1.382(3) . ?
C5 C6 1.389(3) . ?
C5 H5 0.9500 . ?
C6 C7 1.391(3) . ?
C7 C8 1.379(3) . ?
C7 H7 0.9500 . ?
C8 C9 1.380(3) . ?
C8 H8 0.9500 . ?
C9 C10 1.389(3) . ?
C9 H9 0.9500 . ?
C10 H10 0.9500 . ?
C11 C12 1.393(2) . ?
C11 C16 1.395(2) . ?
C11 P1 1.8253(17) . ?
C12 C13 1.390(3) . ?
C12 H12 0.9500 . ?
C13 C14 1.384(3) . ?
C13 H13 0.9500 . ?
C14 C15 1.379(3) . ?
C14 H14 0.9500 . ?
C15 C16 1.392(3) . ?
C15 H15 0.9500 . ?
C16 H16 0.9500 . ?
C17 C22 1.389(3) . ?
C17 C18 1.389(3) . ?
C17 P1 1.8204(17) . ?
C18 C19 1.386(3) . ?
C18 H18 0.9500 . ?
C19 C20 1.382(3) . ?
C19 H19 0.9500 . ?
C20 C21 1.380(3) . ?
C20 H20 0.9500 . ?
C21 C22 1.392(3) . ?
C21 H21 0.9500 . ?
C22 H22 0.9500 . ?
C23 C28 1.392(2) . ?
C23 C24 1.397(2) . ?
C23 P1 1.8200(18) . ?
C24 C25 1.388(3) . ?
C24 H24 0.9500 . ?
C25 C26 1.384(3) . ?
C25 H25 0.9500 . ?
C26 C27 1.388(3) . ?
C26 H26 0.9500 . ?
C27 C28 1.382(3) . ?
C27 H27 0.9500 . ?
C28 H28 0.9500 . ?
C29 N1 1.474(2) . ?
C29 C30 1.509(3) . ?
C29 H29A 0.9900 . ?
C29 H29B 0.9900 . ?
C30 C35 1.386(3) . ?
C30 C31 1.396(3) . ?
C31 C32 1.388(3) . ?
C31 H31 0.9500 . ?
C32 C33 1.377(3) . ?
C32 H32 0.9500 . ?
C33 C34 1.383(3) . ?
C33 H33 0.9500 . ?
C34 C35 1.382(3) . ?
C34 H34 0.9500 . ?
C35 H35 0.9500 . ?
Cl1 Pd1 2.3570(4) . ?
Cl2 Pd1 2.3482(4) . ?
P1 Pd1 2.2599(4) . ?

loop_
_geom_torsion_atom_site_label_1
_geom_torsion_atom_site_label_2
_geom_torsion_atom_site_label_3
_geom_torsion_atom_site_label_4
_geom_torsion
_geom_torsion_site_symmetry_1
_geom_torsion_site_symmetry_2
_geom_torsion_site_symmetry_3
_geom_torsion_site_symmetry_4
_geom_torsion_publ_flag
N1 C2 C3 N2 -0.2(2) . . . . ?
C10 C5 C6 C7 -0.9(3) . . . . ?
C10 C5 C6 C4 -178.70(17) . . . . ?
N2 C4 C6 C5 -50.4(2) . . . . ?
N2 C4 C6 C7 131.79(16) . . . . ?
C5 C6 C7 C8 -1.1(3) . . . . ?
C4 C6 C7 C8 176.81(16) . . . . ?
C6 C7 C8 C9 2.2(3) . . . . ?
C7 C8 C9 C10 -1.4(3) . . . . ?
C6 C5 C10 C9 1.7(3) . . . . ?
C8 C9 C10 C5 -0.5(3) . . . . ?
C16 C11 C12 C13 0.5(3) . . . . ?
P1 C11 C12 C13 -175.45(14) . . . . ?
C11 C12 C13 C14 0.0(3) . . . . ?
C12 C13 C14 C15 -0.3(3) . . . . ?
C13 C14 C15 C16 0.0(3) . . . . ?
C14 C15 C16 C11 0.4(3) . . . . ?
C12 C11 C16 C15 -0.7(3) . . . . ?
P1 C11 C16 C15 175.09(14) . . . . ?
C22 C17 C18 C19 -0.5(3) . . . . ?
P1 C17 C18 C19 178.32(14) . . . . ?
C17 C18 C19 C20 0.6(3) . . . . ?
C18 C19 C20 C21 -0.6(3) . . . . ?
C19 C20 C21 C22 0.5(3) . . . . ?
C18 C17 C22 C21 0.4(3) . . . . ?
P1 C17 C22 C21 -178.35(13) . . . . ?
C20 C21 C22 C17 -0.4(3) . . . . ?
C28 C23 C24 C25 0.8(3) . . . . ?
P1 C23 C24 C25 -176.31(14) . . . . ?
C23 C24 C25 C26 -0.2(3) . . . . ?
C24 C25 C26 C27 -0.3(3) . . . . ?
C25 C26 C27 C28 0.1(3) . . . . ?
C26 C27 C28 C23 0.5(3) . . . . ?
C24 C23 C28 C27 -0.9(3) . . . . ?
P1 C23 C28 C27 176.24(14) . . . . ?
N1 C29 C30 C35 -103.13(19) . . . . ?
N1 C29 C30 C31 77.3(2) . . . . ?
C35 C30 C31 C32 1.3(3) . . . . ?
C29 C30 C31 C32 -179.13(17) . . . . ?
C30 C31 C32 C33 -0.1(3) . . . . ?
C31 C32 C33 C34 -1.2(3) . . . . ?
C32 C33 C34 C35 1.3(3) . . . . ?
C33 C34 C35 C30 -0.1(3) . . . . ?
C31 C30 C35 C34 -1.2(3) . . . . ?
C29 C30 C35 C34 179.22(16) . . . . ?
N2 C1 N1 C2 -0.54(18) . . . . ?
Pd1 C1 N1 C2 -173.66(13) . . . . ?
N2 C1 N1 C29 173.18(15) . . . . ?
Pd1 C1 N1 C29 0.1(2) . . . . ?
C3 C2 N1 C1 0.5(2) . . . . ?
C3 C2 N1 C29 -173.37(16) . . . . ?
C30 C29 N1 C1 101.55(19) . . . . ?
C30 C29 N1 C2 -85.5(2) . . . . ?
N1 C1 N2 C3 0.39(18) . . . . ?
Pd1 C1 N2 C3 173.86(12) . . . . ?
N1 C1 N2 C4 -177.44(15) . . . . ?
Pd1 C1 N2 C4 -4.0(2) . . . . ?
C2 C3 N2 C1 -0.1(2) . . . . ?
C2 C3 N2 C4 177.77(16) . . . . ?
C6 C4 N2 C1 133.53(17) . . . . ?
C6 C4 N2 C3 -44.0(2) . . . . ?
C28 C23 P1 C17 -87.20(15) . . . . ?
C24 C23 P1 C17 89.91(15) . . . . ?
C28 C23 P1 C11 162.51(14) . . . . ?
C24 C23 P1 C11 -20.39(16) . . . . ?
C28 C23 P1 Pd1 36.70(15) . . . . ?
C24 C23 P1 Pd1 -146.19(13) . . . . ?
C22 C17 P1 C23 -20.14(17) . . . . ?
C18 C17 P1 C23 161.08(14) . . . . ?
C22 C17 P1 C11 90.52(16) . . . . ?
C18 C17 P1 C11 -88.25(15) . . . . ?
C22 C17 P1 Pd1 -143.36(13) . . . . ?
C18 C17 P1 Pd1 37.87(15) . . . . ?
C12 C11 P1 C23 -55.68(16) . . . . ?
C16 C11 P1 C23 128.52(15) . . . . ?
C12 C11 P1 C17 -165.79(14) . . . . ?
C16 C11 P1 C17 18.40(17) . . . . ?
C12 C11 P1 Pd1 68.78(15) . . . . ?
C16 C11 P1 Pd1 -107.03(14) . . . . ?
N2 C1 Pd1 P1 82.51(14) . . . . ?
N1 C1 Pd1 P1 -105.63(15) . . . . ?
N2 C1 Pd1 Cl1 -99.64(14) . . . . ?
N1 C1 Pd1 Cl1 72.22(15) . . . . ?
C23 P1 Pd1 C1 109.71(8) . . . . ?
C17 P1 Pd1 C1 -131.56(8) . . . . ?
C11 P1 Pd1 C1 -10.85(8) . . . . ?
C23 P1 Pd1 Cl2 -74.28(6) . . . . ?
C17 P1 Pd1 Cl2 44.46(7) . . . . ?
C11 P1 Pd1 Cl2 165.16(6) . . . . ?
